data_4125964
loop_
_publ_author_name
'Chong, Eugene'
'Kampf, Jeff W.'
'Ariafard, Alireza'
'Canty, Allan J.'
'Sanford, Melanie S.'

_publ_section_title
;
 Oxidatively Induced C-H Activation at High Valent Nickel.
;
_journal_issue 17
_journal_name_full 'Journal of the American Chemical Society'
_journal_page_first 6058
_journal_page_last 6061
_journal_paper_doi 10.1021/jacs.7b02387
_journal_volume 139
_journal_year 2017
_chemical_formula_moiety 'C20 H15 F7 N2 Ni O'
_chemical_formula_sum 'C20 H15 F7 N2 Ni O'
_chemical_formula_weight 491.05
_space_group_crystal_system triclinic
_space_group_IT_number 2
_space_group_name_Hall '-P 1'
_space_group_name_H-M_alt 'P -1'
_symmetry_space_group_name_Hall '-P 1'
_symmetry_space_group_name_H-M 'P -1'
_atom_sites_solution_hydrogens geom
_audit_creation_method SHELXL-2014/6
_cell_angle_alpha 94.181(2)
_cell_angle_beta 95.644(2)
_cell_angle_gamma 117.241(2)
_cell_formula_units_Z 4
_cell_length_a 9.1223(2)
_cell_length_b 9.8603(2)
_cell_length_c 24.6912(5)
_cell_measurement_reflns_used 23484
_cell_measurement_temperature 85(2)
_cell_measurement_theta_max 68.9110
_cell_measurement_theta_min 3.6350
_cell_volume 1947.51(8)
_computing_cell_refinement 'CrysAlisPro 1.171.38.41 (Rigaku OD, 2015)'
_computing_data_collection 'CrystalClear-SM Expert 2.0 r16 (Rigaku, 2014)'
_computing_data_reduction 'CrysAlisPro 1.171.38.41 (Rigaku OD, 2015)'
_computing_molecular_graphics 'Bruker SHELXTL'
_computing_publication_material 'Bruker SHELXTL'
_computing_structure_refinement 'SHELXL-2014/6 (Sheldrick, 2014)'
_computing_structure_solution 'SHELXT (Sheldrick, 2014)'
_diffrn_ambient_temperature 85(2)
_diffrn_measured_fraction_theta_full 0.979
_diffrn_measured_fraction_theta_max 0.967
_diffrn_measurement_device_type 'Rigaku Saturn 944+ CCD'
_diffrn_measurement_method '\w scans'
_diffrn_radiation_type CuK\a
_diffrn_radiation_wavelength 1.54184
_diffrn_reflns_av_R_equivalents 0.0332
_diffrn_reflns_av_unetI/netI 0.0209
_diffrn_reflns_Laue_measured_fraction_full 0.979
_diffrn_reflns_Laue_measured_fraction_max 0.967
_diffrn_reflns_limit_h_max 10
_diffrn_reflns_limit_h_min -11
_diffrn_reflns_limit_k_max 11
_diffrn_reflns_limit_k_min -10
_diffrn_reflns_limit_l_max 29
_diffrn_reflns_limit_l_min -29
_diffrn_reflns_number 29301
_diffrn_reflns_point_group_measured_fraction_full 0.979
_diffrn_reflns_point_group_measured_fraction_max 0.967
_diffrn_reflns_theta_full 67.684
_diffrn_reflns_theta_max 69.235
_diffrn_reflns_theta_min 1.814
_diffrn_source 'micro-focus rotating anode'
_exptl_absorpt_coefficient_mu 2.198
_exptl_absorpt_correction_T_max 1.00000
_exptl_absorpt_correction_T_min 0.88315
_exptl_absorpt_correction_type multi-scan
_exptl_absorpt_process_details
; 
CrysAlisPro 1.171.38.41 (Rigaku Oxford Diffraction, 2015) 
Empirical absorption correction using spherical harmonics, 
 implemented in SCALE3 ABSPACK scaling algorithm. 
;
_exptl_crystal_colour yellow
_exptl_crystal_density_diffrn 1.675
_exptl_crystal_description block
_exptl_crystal_F_000 992
_exptl_crystal_size_max 0.160
_exptl_crystal_size_mid 0.080
_exptl_crystal_size_min 0.070
_refine_diff_density_max 0.610
_refine_diff_density_min -0.423
_refine_diff_density_rms 0.095
_refine_ls_extinction_coef 0.0045(2)
_refine_ls_extinction_expression Fc^*^=kFc[1+0.001xFc^2^\l^3^/sin(2\q)]^-1/4^
_refine_ls_extinction_method SHELXL
_refine_ls_goodness_of_fit_ref 1.091
_refine_ls_hydrogen_treatment constr
_refine_ls_matrix_type full
_refine_ls_number_parameters 636
_refine_ls_number_reflns 7021
_refine_ls_number_restraints 138
_refine_ls_restrained_S_all 1.083
_refine_ls_R_factor_all 0.0361
_refine_ls_R_factor_gt 0.0358
_refine_ls_shift/su_max 0.001
_refine_ls_shift/su_mean 0.000
_refine_ls_structure_factor_coef Fsqd
_refine_ls_weighting_details 'w=1/[\s^2^(Fo^2^)+(0.0525P)^2^+1.5162P] where P=(Fo^2^+2Fc^2^)/3'
_refine_ls_weighting_scheme calc
_refine_ls_wR_factor_gt 0.0944
_refine_ls_wR_factor_ref 0.0947
_reflns_Friedel_coverage 0.000
_reflns_number_gt 6926
_reflns_number_total 7021
_reflns_threshold_expression 'I > 2\s(I)'
_cod_data_source_file ja7b02387_si_002.cif
_cod_data_source_block ec2131
_cod_depositor_comments 'Adding full bibliography for 4125962--4125964.cif.'
_cod_database_code 4125964
_shelx_space_group_comment
; 
The symmetry employed for this shelxl refinement is uniquely defined 
by the following loop, which should always be used as a source of 
symmetry information in preference to the above space-group names. 
They are only intended as comments. 
;
_shelx_estimated_absorpt_t_min 0.720
_shelx_estimated_absorpt_t_max 0.861
_shelxl_version_number 2014/6

loop_
_space_group_symop_operation_xyz
'x, y, z'
'-x, -y, -z'

loop_
_atom_site_label
_atom_site_type_symbol
_atom_site_fract_x
_atom_site_fract_y
_atom_site_fract_z
_atom_site_U_iso_or_equiv
_atom_site_adp_type
_atom_site_occupancy
_atom_site_site_symmetry_order
_atom_site_calc_flag
_atom_site_refinement_flags_posn
_atom_site_refinement_flags_adp
_atom_site_refinement_flags_occupancy
_atom_site_disorder_assembly
_atom_site_disorder_group
Ni1 Ni 0.33636(4) 0.53720(3) 0.41452(2) 0.01504(10) Uani 1 1 d . . . . .
Ni2 Ni 0.83397(4) 0.95780(3) 0.08355(2) 0.01648(10) Uani 1 1 d . . . . .
F1 F 0.49260(13) 0.94920(12) 0.33543(4) 0.0210(2) Uani 1 1 d . . . . .
F2 F 0.48788(15) 0.38869(14) 0.36079(5) 0.0323(3) Uani 1 1 d . . . . .
F3 F 0.44451(16) 0.33442(14) 0.44298(5) 0.0323(3) Uani 1 1 d . . . . .
F4 F 0.24603(15) 0.22361(14) 0.37421(6) 0.0342(3) Uani 1 1 d . . . . .
F5 F 0.08219(15) 0.29350(16) 0.45183(5) 0.0364(3) Uani 1 1 d . . . . .
F6 F 0.01825(14) 0.31338(13) 0.36762(5) 0.0267(3) Uani 1 1 d . . . . .
F7 F 0.01174(14) 0.46756(15) 0.43128(5) 0.0318(3) Uani 1 1 d . . . . .
F8 F 0.62636(14) 0.56958(13) 0.17444(4) 0.0237(2) Uani 1 1 d . . . . .
F9 F 1.16282(15) 1.11482(14) 0.13552(5) 0.0311(3) Uani 1 1 d . . . . .
F10 F 1.12670(15) 1.14485(13) 0.05013(5) 0.0265(3) Uani 1 1 d . . . . .
F11 F 1.07855(15) 1.27523(13) 0.11310(5) 0.0296(3) Uani 1 1 d . . . . .
F12 F 0.77307(15) 1.19637(13) 0.12350(5) 0.0256(3) Uani 1 1 d . . . . .
F13 F 0.79195(18) 1.18679(15) 0.03694(5) 0.0345(3) Uani 1 1 d . . . . .
F14 F 0.56905(15) 1.02654(14) 0.06586(5) 0.0308(3) Uani 1 1 d . . . . .
O1 O -0.12762(17) 0.47551(17) 0.25882(5) 0.0259(3) Uani 1 1 d . . . . .
N1 N 0.56832(18) 0.68206(17) 0.40933(6) 0.0157(3) Uani 1 1 d . . . . .
N2 N 0.31760(18) 0.71895(17) 0.44044(6) 0.0156(3) Uani 1 1 d . . . . .
N3 N 0.9239(2) 0.81334(18) 0.09369(6) 0.0180(3) Uani 1 1 d . . . . .
N4 N 0.61980(19) 0.77432(18) 0.06088(6) 0.0181(3) Uani 1 1 d . . . . .
C1 C 0.7016(2) 0.6718(2) 0.43279(8) 0.0192(4) Uani 1 1 d . . . . .
H1A H 0.6843 0.5907 0.4541 0.023 Uiso 1 1 calc R U . . .
C2 C 0.8630(2) 0.7750(2) 0.42711(8) 0.0222(4) Uani 1 1 d . . . . .
H2A H 0.9545 0.7642 0.4440 0.027 Uiso 1 1 calc R U . . .
C3 C 0.8894(2) 0.8940(2) 0.39650(8) 0.0230(4) Uani 1 1 d . . . . .
H3A H 0.9992 0.9652 0.3916 0.028 Uiso 1 1 calc R U . . .
C4 C 0.7531(2) 0.9079(2) 0.37300(8) 0.0196(4) Uani 1 1 d . . . . .
H4A H 0.7679 0.9893 0.3521 0.024 Uiso 1 1 calc R U . . .
C5 C 0.5952(2) 0.8006(2) 0.38060(7) 0.0159(4) Uani 1 1 d . . . . .
C6 C 0.4395(2) 0.8133(2) 0.35949(7) 0.0163(4) Uani 1 1 d . . . . .
C7 C 0.3643(2) 0.8358(2) 0.40971(7) 0.0157(3) Uani 1 1 d . . . . .
C8 C 0.3549(2) 0.9692(2) 0.42458(8) 0.0195(4) Uani 1 1 d . . . . .
H8A H 0.3854 1.0479 0.4015 0.023 Uiso 1 1 calc R U . . .
C9 C 0.3000(2) 0.9855(2) 0.47406(8) 0.0225(4) Uani 1 1 d . . . . .
H9A H 0.2904 1.0751 0.4851 0.027 Uiso 1 1 calc R U . . .
C10 C 0.2594(2) 0.8690(2) 0.50695(8) 0.0220(4) Uani 1 1 d . . . . .
H10 H 0.2266 0.8798 0.5417 0.026 Uiso 1 1 calc R U . . .
C11 C 0.2672(2) 0.7367(2) 0.48860(7) 0.0182(4) Uani 1 1 d . . . . .
H11 H 0.2359 0.6559 0.5108 0.022 Uiso 1 1 calc R U . . .
C12 C 0.3189(2) 0.6809(2) 0.31631(7) 0.0164(4) Uani 1 1 d . . . . .
C13 C 0.3791(2) 0.6093(2) 0.28074(8) 0.0215(4) Uani 1 1 d . . . . .
H13 H 0.4946 0.6382 0.2848 0.026 Uiso 1 1 calc R U . . .
C14 C 0.2680(3) 0.4950(2) 0.23914(8) 0.0240(4) Uani 1 1 d . . . . .
H14 H 0.3084 0.4454 0.2147 0.029 Uiso 1 1 calc R U . . .
C15 C 0.0998(2) 0.4524(2) 0.23279(7) 0.0217(4) Uani 1 1 d . . . . .
H15 H 0.0249 0.3735 0.2044 0.026 Uiso 1 1 calc R U . . .
C16 C 0.0404(2) 0.5261(2) 0.26834(7) 0.0200(4) Uani 1 1 d . . . . .
C17 C 0.1488(2) 0.6403(2) 0.30998(7) 0.0180(4) Uani 1 1 d . . . . .
H17 H 0.1084 0.6907 0.3340 0.022 Uiso 1 1 calc R U . . .
C18 C -0.1961(3) 0.5412(3) 0.29582(9) 0.0370(6) Uani 1 1 d . . . . .
H18A H -0.1726 0.5211 0.3331 0.056 Uiso 1 1 calc R U . . .
H18B H -0.3170 0.4950 0.2848 0.056 Uiso 1 1 calc R U . . .
H18C H -0.1457 0.6525 0.2949 0.056 Uiso 1 1 calc R U . . .
C19 C 0.3733(2) 0.3646(2) 0.39618(8) 0.0222(4) Uani 1 1 d . . . . .
C20 C 0.1077(2) 0.4008(2) 0.41613(8) 0.0213(4) Uani 1 1 d . . . . .
C21 C 1.0531(2) 0.8168(2) 0.07083(8) 0.0217(4) Uani 1 1 d . . . . .
H21A H 1.1056 0.8937 0.0481 0.026 Uiso 1 1 calc R U . . .
C22 C 1.1125(3) 0.7127(2) 0.07918(8) 0.0261(4) Uani 1 1 d . . . . .
H22A H 1.2039 0.7181 0.0623 0.031 Uiso 1 1 calc R U . . .
C23 C 1.0371(3) 0.6001(2) 0.11248(8) 0.0264(4) Uani 1 1 d . . . . .
H23A H 1.0769 0.5281 0.1191 0.032 Uiso 1 1 calc R U . . .
C24 C 0.9027(3) 0.5944(2) 0.13596(8) 0.0220(4) Uani 1 1 d . . . . .
H24A H 0.8486 0.5184 0.1589 0.026 Uiso 1 1 calc R U . . .
C25 C 0.8491(2) 0.7018(2) 0.12533(7) 0.0186(4) Uani 1 1 d . . . . .
C26 C 0.6939(2) 0.6964(2) 0.14529(8) 0.0196(4) Uani 1 1 d D U . . .
C27 C 0.5695(2) 0.6629(2) 0.09393(8) 0.0190(4) Uani 1 1 d . . . . .
C28 C 0.4220(2) 0.5273(2) 0.08051(8) 0.0223(4) Uani 1 1 d . . . . .
H28A H 0.3887 0.4516 0.1048 0.027 Uiso 1 1 calc R U . . .
C29 C 0.3233(2) 0.5042(2) 0.03052(9) 0.0246(4) Uani 1 1 d . . . . .
H29A H 0.2206 0.4127 0.0203 0.030 Uiso 1 1 calc R U . . .
C30 C 0.3767(2) 0.6161(2) -0.00406(8) 0.0235(4) Uani 1 1 d . . . . .
H30A H 0.3125 0.6015 -0.0387 0.028 Uiso 1 1 calc R U . . .
C31 C 0.5250(2) 0.7497(2) 0.01252(8) 0.0204(4) Uani 1 1 d . . . . .
H31A H 0.5609 0.8267 -0.0112 0.025 Uiso 1 1 calc R U . . .
C32 C 0.7101(16) 0.8361(17) 0.1812(8) 0.018(2) Uani 0.5 1 d D U P A 1
C33 C 0.8618(15) 0.9309(16) 0.2138(6) 0.022(2) Uani 0.5 1 d D U P A 1
H33 H 0.9531 0.9093 0.2131 0.027 Uiso 0.5 1 calc R U P A 1
C34 C 0.8787(10) 1.0589(10) 0.2479(4) 0.0220(17) Uani 0.5 1 d D U P A 1
H34 H 0.9816 1.1241 0.2708 0.026 Uiso 0.5 1 calc R U P A 1
C35 C 0.7466(9) 1.0903(9) 0.2483(3) 0.0187(15) Uani 0.5 1 d D U P A 1
H35 H 0.7594 1.1790 0.2704 0.022 Uiso 0.5 1 calc R U P A 1
C36 C 0.5963(9) 0.9932(9) 0.2166(3) 0.0169(15) Uani 0.5 1 d D U P A 1
C37 C 0.5761(12) 0.8651(13) 0.1826(5) 0.0151(17) Uani 0.5 1 d D U P A 1
H37 H 0.4718 0.7987 0.1607 0.018 Uiso 0.5 1 calc R U P A 1
O2 O 0.4568(6) 1.0135(5) 0.21383(17) 0.0253(8) Uani 0.5 1 d D U P A 1
C38 C 0.4755(6) 1.1568(5) 0.23949(18) 0.0289(9) Uani 0.5 1 d D U P A 1
H38A H 0.5181 1.1710 0.2786 0.043 Uiso 0.5 1 calc R U P A 1
H38B H 0.3671 1.1559 0.2353 0.043 Uiso 0.5 1 calc R U P A 1
H38C H 0.5541 1.2414 0.2221 0.043 Uiso 0.5 1 calc R U P A 1
C32A C 0.7418(16) 0.8431(17) 0.1847(8) 0.016(2) Uani 0.5 1 d D U P A 2
C33A C 0.8974(14) 0.9268(15) 0.2162(6) 0.0179(18) Uani 0.5 1 d D U P A 2
H33A H 0.9817 0.8966 0.2135 0.021 Uiso 0.5 1 calc R U P A 2
C34A C 0.9285(10) 1.0556(10) 0.2520(4) 0.0222(17) Uani 0.5 1 d D U P A 2
H34A H 1.0349 1.1132 0.2738 0.027 Uiso 0.5 1 calc R U P A 2
C35A C 0.8076(10) 1.1016(10) 0.2565(3) 0.0220(16) Uani 0.5 1 d D U P A 2
H35A H 0.8314 1.1905 0.2809 0.026 Uiso 0.5 1 calc R U P A 2
C36A C 0.6538(10) 1.0191(10) 0.2256(4) 0.0216(17) Uani 0.5 1 d D U P A 2
C37A C 0.6181(12) 0.8874(13) 0.1900(5) 0.0190(19) Uani 0.5 1 d D U P A 2
H37A H 0.5099 0.8282 0.1694 0.023 Uiso 0.5 1 calc R U P A 2
O2A O 0.5402(6) 1.0717(5) 0.23156(15) 0.0305(8) Uani 0.5 1 d D U P A 2
C38A C 0.3770(9) 0.9856(8) 0.2025(3) 0.0388(15) Uani 0.5 1 d D U P A 2
H38D H 0.3815 0.9784 0.1630 0.058 Uiso 0.5 1 calc R U P A 2
H38E H 0.3102 1.0367 0.2111 0.058 Uiso 0.5 1 calc R U P A 2
H38F H 0.3259 0.8820 0.2134 0.058 Uiso 0.5 1 calc R U P A 2
C39 C 1.0525(2) 1.1294(2) 0.09735(8) 0.0211(4) Uani 1 1 d . . . . .
C40 C 0.7407(3) 1.0947(2) 0.07769(8) 0.0215(4) Uani 1 1 d . . . . .

loop_
_atom_site_aniso_label
_atom_site_aniso_U_11
_atom_site_aniso_U_22
_atom_site_aniso_U_33
_atom_site_aniso_U_23
_atom_site_aniso_U_13
_atom_site_aniso_U_12
Ni1 0.01322(16) 0.01193(18) 0.01894(17) 0.00329(12) 0.00447(12) 0.00445(13)
Ni2 0.02194(18) 0.01250(18) 0.01632(17) 0.00255(12) 0.00335(12) 0.00900(14)
F1 0.0241(5) 0.0161(6) 0.0243(5) 0.0096(4) 0.0069(4) 0.0091(4)
F2 0.0318(6) 0.0248(7) 0.0437(7) 0.0009(5) 0.0155(5) 0.0149(5)
F3 0.0359(7) 0.0266(7) 0.0401(7) 0.0113(5) 0.0022(5) 0.0191(6)
F4 0.0284(6) 0.0161(6) 0.0527(8) -0.0016(5) 0.0035(6) 0.0073(5)
F5 0.0247(6) 0.0377(8) 0.0357(7) 0.0221(6) 0.0068(5) 0.0024(5)
F6 0.0202(5) 0.0225(6) 0.0288(6) -0.0031(5) -0.0005(4) 0.0044(5)
F7 0.0164(5) 0.0308(7) 0.0405(7) -0.0064(5) 0.0085(5) 0.0054(5)
F8 0.0309(6) 0.0183(6) 0.0235(6) 0.0102(4) 0.0100(5) 0.0107(5)
F9 0.0293(6) 0.0272(7) 0.0293(6) 0.0043(5) -0.0039(5) 0.0084(5)
F10 0.0318(6) 0.0221(6) 0.0267(6) 0.0063(5) 0.0136(5) 0.0113(5)
F11 0.0333(6) 0.0145(6) 0.0373(7) -0.0013(5) 0.0114(5) 0.0076(5)
F12 0.0360(6) 0.0199(6) 0.0237(6) -0.0004(4) 0.0077(5) 0.0155(5)
F13 0.0609(9) 0.0372(7) 0.0258(6) 0.0181(5) 0.0189(6) 0.0359(7)
F14 0.0321(6) 0.0281(7) 0.0368(7) -0.0023(5) -0.0015(5) 0.0204(5)
O1 0.0187(7) 0.0333(8) 0.0199(7) -0.0008(6) 0.0002(5) 0.0083(6)
N1 0.0166(7) 0.0141(8) 0.0167(7) 0.0009(6) 0.0034(6) 0.0073(6)
N2 0.0121(7) 0.0159(8) 0.0162(7) 0.0006(6) 0.0014(5) 0.0046(6)
N3 0.0232(8) 0.0161(8) 0.0146(7) 0.0015(6) 0.0031(6) 0.0092(6)
N4 0.0227(8) 0.0166(8) 0.0193(7) 0.0023(6) 0.0056(6) 0.0124(7)
C1 0.0186(9) 0.0188(10) 0.0206(9) 0.0030(7) 0.0028(7) 0.0092(8)
C2 0.0170(9) 0.0253(10) 0.0240(9) 0.0012(8) 0.0018(7) 0.0101(8)
C3 0.0153(9) 0.0237(10) 0.0252(10) 0.0019(8) 0.0062(7) 0.0046(8)
C4 0.0195(9) 0.0176(10) 0.0192(9) 0.0030(7) 0.0062(7) 0.0058(7)
C5 0.0164(8) 0.0158(9) 0.0143(8) 0.0000(7) 0.0033(6) 0.0067(7)
C6 0.0192(8) 0.0142(9) 0.0170(8) 0.0060(7) 0.0055(7) 0.0080(7)
C7 0.0120(8) 0.0153(9) 0.0177(8) 0.0001(7) 0.0001(6) 0.0052(7)
C8 0.0144(8) 0.0166(10) 0.0252(9) -0.0007(7) 0.0000(7) 0.0064(7)
C9 0.0150(8) 0.0192(10) 0.0293(10) -0.0078(8) -0.0009(7) 0.0069(7)
C10 0.0120(8) 0.0261(11) 0.0215(9) -0.0066(7) 0.0017(7) 0.0052(8)
C11 0.0120(8) 0.0209(10) 0.0175(9) 0.0001(7) 0.0026(6) 0.0043(7)
C12 0.0195(9) 0.0171(9) 0.0144(8) 0.0056(7) 0.0037(7) 0.0093(7)
C13 0.0220(9) 0.0263(11) 0.0195(9) 0.0036(8) 0.0051(7) 0.0135(8)
C14 0.0318(10) 0.0276(11) 0.0181(9) 0.0009(8) 0.0052(8) 0.0185(9)
C15 0.0272(10) 0.0215(10) 0.0140(8) 0.0005(7) 0.0015(7) 0.0099(8)
C16 0.0199(9) 0.0227(10) 0.0165(8) 0.0052(7) 0.0029(7) 0.0088(8)
C17 0.0208(9) 0.0206(10) 0.0146(8) 0.0034(7) 0.0043(7) 0.0110(8)
C18 0.0219(10) 0.0626(17) 0.0249(11) -0.0021(10) 0.0030(8) 0.0195(11)
C19 0.0190(9) 0.0164(10) 0.0293(10) 0.0048(7) 0.0052(7) 0.0062(8)
C20 0.0199(9) 0.0193(10) 0.0212(9) 0.0033(7) 0.0040(7) 0.0059(8)
C21 0.0276(10) 0.0215(10) 0.0193(9) 0.0050(7) 0.0068(7) 0.0134(8)
C22 0.0316(11) 0.0289(11) 0.0249(10) 0.0068(8) 0.0089(8) 0.0190(9)
C23 0.0371(11) 0.0259(11) 0.0249(10) 0.0064(8) 0.0047(8) 0.0215(9)
C24 0.0302(10) 0.0182(10) 0.0198(9) 0.0054(7) 0.0032(7) 0.0129(8)
C25 0.0235(9) 0.0161(9) 0.0148(8) 0.0007(7) 0.0004(7) 0.0087(8)
C26 0.0274(10) 0.0152(9) 0.0186(9) 0.0069(7) 0.0084(7) 0.0103(8)
C27 0.0227(9) 0.0168(9) 0.0213(9) 0.0022(7) 0.0072(7) 0.0119(8)
C28 0.0223(9) 0.0177(10) 0.0297(10) 0.0036(8) 0.0087(8) 0.0108(8)
C29 0.0208(9) 0.0197(10) 0.0331(11) -0.0023(8) 0.0044(8) 0.0100(8)
C30 0.0247(9) 0.0259(11) 0.0246(10) -0.0037(8) 0.0010(8) 0.0174(8)
C31 0.0262(9) 0.0209(10) 0.0197(9) 0.0006(7) 0.0035(7) 0.0160(8)
C32 0.021(4) 0.017(3) 0.014(3) 0.005(2) 0.004(3) 0.007(3)
C33 0.022(5) 0.027(3) 0.021(3) 0.005(2) 0.008(3) 0.013(3)
C34 0.018(4) 0.023(3) 0.021(3) 0.0010(18) 0.002(3) 0.007(3)
C35 0.019(4) 0.019(3) 0.016(3) 0.001(2) 0.004(3) 0.007(3)
C36 0.020(3) 0.017(3) 0.012(3) 0.005(2) 0.004(2) 0.007(3)
C37 0.015(4) 0.015(3) 0.013(3) 0.000(2) 0.000(3) 0.007(3)
O2 0.026(2) 0.025(2) 0.027(2) -0.0062(16) 0.0011(19) 0.015(2)
C38 0.041(2) 0.024(2) 0.029(2) -0.0005(16) 0.0050(18) 0.0214(19)
C32A 0.019(4) 0.020(3) 0.014(3) 0.005(2) 0.006(3) 0.012(3)
C33A 0.016(4) 0.020(3) 0.014(3) 0.0025(19) 0.003(3) 0.006(3)
C34A 0.020(4) 0.025(3) 0.018(3) 0.0018(18) 0.005(3) 0.007(3)
C35A 0.023(4) 0.021(3) 0.017(3) 0.0007(19) 0.003(3) 0.006(3)
C36A 0.024(4) 0.023(3) 0.019(3) 0.003(2) 0.003(3) 0.012(3)
C37A 0.017(4) 0.020(3) 0.015(3) 0.002(2) -0.002(3) 0.005(3)
O2A 0.039(2) 0.036(2) 0.0264(19) 0.0030(15) 0.0054(16) 0.0260(19)
C38A 0.036(3) 0.052(4) 0.037(3) -0.002(2) 0.001(3) 0.030(3)
C39 0.0285(10) 0.0185(10) 0.0189(9) 0.0046(7) 0.0061(7) 0.0123(8)
C40 0.0306(10) 0.0185(10) 0.0178(9) 0.0021(7) 0.0045(7) 0.0135(8)

loop_
_atom_type_symbol
_atom_type_description
_atom_type_scat_dispersion_real
_atom_type_scat_dispersion_imag
_atom_type_scat_source
C C 0.0181 0.0091 'International Tables Vol C Tables 4.2.6.8 and 6.1.1.4'
H H 0.0000 0.0000 'International Tables Vol C Tables 4.2.6.8 and 6.1.1.4'
F F 0.0727 0.0534 'International Tables Vol C Tables 4.2.6.8 and 6.1.1.4'
N N 0.0311 0.0180 'International Tables Vol C Tables 4.2.6.8 and 6.1.1.4'
Ni Ni -3.0029 0.5091 'International Tables Vol C Tables 4.2.6.8 and 6.1.1.4'
O O 0.0492 0.0322 'International Tables Vol C Tables 4.2.6.8 and 6.1.1.4'

loop_
_geom_angle_atom_site_label_1
_geom_angle_atom_site_label_2
_geom_angle_atom_site_label_3
_geom_angle
C20 Ni1 C19 89.72(8)
C20 Ni1 N2 93.61(7)
C19 Ni1 N2 173.55(7)
C20 Ni1 N1 176.83(7)
C19 Ni1 N1 91.57(7)
N2 Ni1 N1 85.39(6)
C40 Ni2 C39 89.89(9)
C40 Ni2 N4 93.64(8)
C39 Ni2 N4 172.49(7)
C40 Ni2 N3 176.50(7)
C39 Ni2 N3 91.46(7)
N4 Ni2 N3 85.39(6)
C16 O1 C18 117.46(16)
C1 N1 C5 118.07(15)
C1 N1 Ni1 124.43(13)
C5 N1 Ni1 117.50(12)
C11 N2 C7 118.36(16)
C11 N2 Ni1 123.13(13)
C7 N2 Ni1 118.44(12)
C21 N3 C25 118.06(16)
C21 N3 Ni2 124.44(13)
C25 N3 Ni2 117.50(12)
C31 N4 C27 118.45(17)
C31 N4 Ni2 122.89(13)
C27 N4 Ni2 118.54(13)
N1 C1 C2 122.43(17)
N1 C1 H1A 118.8
C2 C1 H1A 118.8
C1 C2 C3 119.17(17)
C1 C2 H2A 120.4
C3 C2 H2A 120.4
C2 C3 C4 119.00(17)
C2 C3 H3A 120.5
C4 C3 H3A 120.5
C5 C4 C3 118.59(18)
C5 C4 H4A 120.7
C3 C4 H4A 120.7
N1 C5 C4 122.70(17)
N1 C5 C6 115.20(15)
C4 C5 C6 122.02(16)
F1 C6 C12 107.81(14)
F1 C6 C7 106.62(14)
C12 C6 C7 114.46(15)
F1 C6 C5 107.16(14)
C12 C6 C5 113.53(15)
C7 C6 C5 106.83(14)
N2 C7 C8 122.67(16)
N2 C7 C6 114.51(15)
C8 C7 C6 122.69(16)
C7 C8 C9 118.55(18)
C7 C8 H8A 120.7
C9 C8 H8A 120.7
C10 C9 C8 118.93(18)
C10 C9 H9A 120.5
C8 C9 H9A 120.5
C11 C10 C9 119.26(17)
C11 C10 H10 120.4
C9 C10 H10 120.4
N2 C11 C10 122.13(18)
N2 C11 H11 118.9
C10 C11 H11 118.9
C13 C12 C17 120.60(17)
C13 C12 C6 119.87(16)
C17 C12 C6 119.34(16)
C12 C13 C14 119.15(18)
C12 C13 H13 120.4
C14 C13 H13 120.4
C15 C14 C13 120.92(18)
C15 C14 H14 119.5
C13 C14 H14 119.5
C14 C15 C16 119.60(18)
C14 C15 H15 120.2
C16 C15 H15 120.2
O1 C16 C17 124.40(17)
O1 C16 C15 115.17(17)
C17 C16 C15 120.42(17)
C16 C17 C12 119.30(17)
C16 C17 H17 120.3
C12 C17 H17 120.3
O1 C18 H18A 109.5
O1 C18 H18B 109.5
H18A C18 H18B 109.5
O1 C18 H18C 109.5
H18A C18 H18C 109.5
H18B C18 H18C 109.5
F4 C19 F2 102.32(15)
F4 C19 F3 103.43(15)
F2 C19 F3 103.03(15)
F4 C19 Ni1 122.03(13)
F2 C19 Ni1 114.61(13)
F3 C19 Ni1 109.33(13)
F6 C20 F7 102.07(14)
F6 C20 F5 103.39(15)
F7 C20 F5 103.58(15)
F6 C20 Ni1 115.88(13)
F7 C20 Ni1 116.28(13)
F5 C20 Ni1 113.88(13)
N3 C21 C22 122.44(18)
N3 C21 H21A 118.8
C22 C21 H21A 118.8
C21 C22 C23 119.30(18)
C21 C22 H22A 120.3
C23 C22 H22A 120.3
C24 C23 C22 118.85(18)
C24 C23 H23A 120.6
C22 C23 H23A 120.6
C25 C24 C23 118.64(18)
C25 C24 H24A 120.7
C23 C24 H24A 120.7
N3 C25 C24 122.69(17)
N3 C25 C26 114.82(16)
C24 C25 C26 122.37(17)
F8 C26 C32 107.7(9)
F8 C26 C27 107.37(15)
C32 C26 C27 108.7(6)
F8 C26 C25 107.53(14)
C32 C26 C25 118.9(6)
C27 C26 C25 106.08(15)
F8 C26 C32A 108.4(9)
C27 C26 C32A 117.2(6)
C25 C26 C32A 109.9(5)
N4 C27 C28 122.56(18)
N4 C27 C26 114.08(16)
C28 C27 C26 123.28(17)
C27 C28 C29 118.41(18)
C27 C28 H28A 120.8
C29 C28 H28A 120.8
C30 C29 C28 119.16(19)
C30 C29 H29A 120.4
C28 C29 H29A 120.4
C29 C30 C31 119.07(18)
C29 C30 H30A 120.5
C31 C30 H30A 120.5
N4 C31 C30 122.32(18)
N4 C31 H31A 118.8
C30 C31 H31A 118.8
C37 C32 C33 120.9(7)
C37 C32 C26 120.9(8)
C33 C32 C26 118.2(8)
C32 C33 C34 119.1(8)
C32 C33 H33 120.4
C34 C33 H33 120.4
C35 C34 C33 120.1(7)
C35 C34 H34 120.0
C33 C34 H34 120.0
C36 C35 C34 120.0(6)
C36 C35 H35 120.0
C34 C35 H35 120.0
O2 C36 C35 124.8(6)
O2 C36 C37 114.1(6)
C35 C36 C37 121.1(6)
C32 C37 C36 118.8(7)
C32 C37 H37 120.6
C36 C37 H37 120.6
C36 O2 C38 117.5(5)
O2 C38 H38A 109.5
O2 C38 H38B 109.5
H38A C38 H38B 109.5
O2 C38 H38C 109.5
H38A C38 H38C 109.5
H38B C38 H38C 109.5
C33A C32A C37A 119.8(7)
C33A C32A C26 122.9(8)
C37A C32A C26 117.2(8)
C32A C33A C34A 119.1(8)
C32A C33A H33A 120.4
C34A C33A H33A 120.4
C35A C34A C33A 121.2(7)
C35A C34A H34A 119.4
C33A C34A H34A 119.4
C36A C35A C34A 119.9(6)
C36A C35A H35A 120.1
C34A C35A H35A 120.1
C35A C36A O2A 116.9(6)
C35A C36A C37A 120.1(7)
O2A C36A C37A 123.0(7)
C32A C37A C36A 119.9(7)
C32A C37A H37A 120.1
C36A C37A H37A 120.1
C36A O2A C38A 118.8(5)
O2A C38A H38D 109.5
O2A C38A H38E 109.5
H38D C38A H38E 109.5
O2A C38A H38F 109.5
H38D C38A H38F 109.5
H38E C38A H38F 109.5
F11 C39 F9 102.40(15)
F11 C39 F10 102.68(14)
F9 C39 F10 103.21(15)
F11 C39 Ni2 121.82(13)
F9 C39 Ni2 114.92(13)
F10 C39 Ni2 109.68(12)
F12 C40 F13 103.90(15)
F12 C40 F14 102.14(14)
F13 C40 F14 102.94(15)
F12 C40 Ni2 116.09(13)
F13 C40 Ni2 114.11(13)
F14 C40 Ni2 115.87(13)

loop_
_geom_bond_atom_site_label_1
_geom_bond_atom_site_label_2
_geom_bond_distance
Ni1 C20 1.9020(19)
Ni1 C19 1.912(2)
Ni1 N2 1.9457(16)
Ni1 N1 1.9614(15)
Ni2 C40 1.9034(19)
Ni2 C39 1.910(2)
Ni2 N4 1.9506(17)
Ni2 N3 1.9614(16)
F1 C6 1.401(2)
F2 C19 1.377(2)
F3 C19 1.388(2)
F4 C19 1.365(2)
F5 C20 1.379(2)
F6 C20 1.363(2)
F7 C20 1.377(2)
F8 C26 1.405(2)
F9 C39 1.373(2)
F10 C39 1.388(2)
F11 C39 1.365(2)
F12 C40 1.367(2)
F13 C40 1.375(2)
F14 C40 1.381(2)
O1 C16 1.366(2)
O1 C18 1.429(3)
N1 C1 1.344(2)
N1 C5 1.350(2)
N2 C11 1.344(2)
N2 C7 1.351(2)
N3 C21 1.344(3)
N3 C25 1.353(2)
N4 C31 1.340(2)
N4 C27 1.351(2)
C1 C2 1.383(3)
C1 H1A 0.9500
C2 C3 1.383(3)
C2 H2A 0.9500
C3 C4 1.388(3)
C3 H3A 0.9500
C4 C5 1.384(3)
C4 H4A 0.9500
C5 C6 1.527(2)
C6 C12 1.517(3)
C6 C7 1.524(2)
C7 C8 1.382(3)
C8 C9 1.391(3)
C8 H8A 0.9500
C9 C10 1.386(3)
C9 H9A 0.9500
C10 C11 1.385(3)
C10 H10 0.9500
C11 H11 0.9500
C12 C13 1.389(3)
C12 C17 1.402(3)
C13 C14 1.391(3)
C13 H13 0.9500
C14 C15 1.382(3)
C14 H14 0.9500
C15 C16 1.397(3)
C15 H15 0.9500
C16 C17 1.384(3)
C17 H17 0.9500
C18 H18A 0.9800
C18 H18B 0.9800
C18 H18C 0.9800
C21 C22 1.380(3)
C21 H21A 0.9500
C22 C23 1.388(3)
C22 H22A 0.9500
C23 C24 1.387(3)
C23 H23A 0.9500
C24 C25 1.385(3)
C24 H24A 0.9500
C25 C26 1.524(3)
C26 C32 1.522(9)
C26 C27 1.522(3)
C26 C32A 1.537(8)
C27 C28 1.381(3)
C28 C29 1.392(3)
C28 H28A 0.9500
C29 C30 1.382(3)
C29 H29A 0.9500
C30 C31 1.383(3)
C30 H30A 0.9500
C31 H31A 0.9500
C32 C37 1.380(9)
C32 C33 1.387(10)
C33 C34 1.403(9)
C33 H33 0.9500
C34 C35 1.375(8)
C34 H34 0.9500
C35 C36 1.373(8)
C35 H35 0.9500
C36 O2 1.372(8)
C36 C37 1.392(8)
C37 H37 0.9500
O2 C38 1.433(5)
C38 H38A 0.9800
C38 H38B 0.9800
C38 H38C 0.9800
C32A C33A 1.386(9)
C32A C37A 1.398(9)
C33A C34A 1.390(9)
C33A H33A 0.9500
C34A C35A 1.382(8)
C34A H34A 0.9500
C35A C36A 1.366(9)
C35A H35A 0.9500
C36A O2A 1.369(7)
C36A C37A 1.398(9)
C37A H37A 0.9500
O2A C38A 1.413(7)
C38A H38D 0.9800
C38A H38E 0.9800
C38A H38F 0.9800

loop_
_geom_torsion_atom_site_label_1
_geom_torsion_atom_site_label_2
_geom_torsion_atom_site_label_3
_geom_torsion_atom_site_label_4
_geom_torsion
C5 N1 C1 C2 -1.9(3)
Ni1 N1 C1 C2 178.67(14)
N1 C1 C2 C3 0.4(3)
C1 C2 C3 C4 0.9(3)
C2 C3 C4 C5 -0.7(3)
C1 N1 C5 C4 2.2(3)
Ni1 N1 C5 C4 -178.40(14)
C1 N1 C5 C6 -174.72(15)
Ni1 N1 C5 C6 4.71(19)
C3 C4 C5 N1 -0.9(3)
C3 C4 C5 C6 175.83(17)
N1 C5 C6 F1 174.66(14)
C4 C5 C6 F1 -2.3(2)
N1 C5 C6 C12 -66.42(19)
C4 C5 C6 C12 116.66(19)
N1 C5 C6 C7 60.70(19)
C4 C5 C6 C7 -116.22(18)
C11 N2 C7 C8 -3.1(2)
Ni1 N2 C7 C8 179.72(13)
C11 N2 C7 C6 172.83(15)
Ni1 N2 C7 C6 -4.35(19)
F1 C6 C7 N2 -175.27(14)
C12 C6 C7 N2 65.63(19)
C5 C6 C7 N2 -60.94(19)
F1 C6 C7 C8 0.7(2)
C12 C6 C7 C8 -118.44(18)
C5 C6 C7 C8 114.99(18)
N2 C7 C8 C9 2.0(3)
C6 C7 C8 C9 -173.55(16)
C7 C8 C9 C10 1.1(3)
C8 C9 C10 C11 -3.0(3)
C7 N2 C11 C10 1.1(2)
Ni1 N2 C11 C10 178.09(13)
C9 C10 C11 N2 2.0(3)
F1 C6 C12 C13 86.89(19)
C7 C6 C12 C13 -154.68(17)
C5 C6 C12 C13 -31.7(2)
F1 C6 C12 C17 -88.10(19)
C7 C6 C12 C17 30.3(2)
C5 C6 C12 C17 153.36(16)
C17 C12 C13 C14 -0.9(3)
C6 C12 C13 C14 -175.86(17)
C12 C13 C14 C15 0.2(3)
C13 C14 C15 C16 0.5(3)
C18 O1 C16 C17 -2.6(3)
C18 O1 C16 C15 176.71(19)
C14 C15 C16 O1 -179.81(17)
C14 C15 C16 C17 -0.5(3)
O1 C16 C17 C12 178.98(17)
C15 C16 C17 C12 -0.3(3)
C13 C12 C17 C16 1.0(3)
C6 C12 C17 C16 175.97(16)
C25 N3 C21 C22 -0.9(3)
Ni2 N3 C21 C22 179.92(15)
N3 C21 C22 C23 -0.2(3)
C21 C22 C23 C24 0.7(3)
C22 C23 C24 C25 -0.1(3)
C21 N3 C25 C24 1.6(3)
Ni2 N3 C25 C24 -179.23(14)
C21 N3 C25 C26 -174.50(16)
Ni2 N3 C25 C26 4.7(2)
C23 C24 C25 N3 -1.0(3)
C23 C24 C25 C26 174.73(18)
N3 C25 C26 F8 176.48(15)
C24 C25 C26 F8 0.4(2)
N3 C25 C26 C32 -60.9(10)
C24 C25 C26 C32 123.0(9)
N3 C25 C26 C27 61.8(2)
C24 C25 C26 C27 -114.24(19)
N3 C25 C26 C32A -65.8(9)
C24 C25 C26 C32A 118.2(9)
C31 N4 C27 C28 -2.1(3)
Ni2 N4 C27 C28 -178.18(14)
C31 N4 C27 C26 174.64(15)
Ni2 N4 C27 C26 -1.4(2)
F8 C26 C27 N4 -178.53(14)
C32 C26 C27 N4 65.2(9)
C25 C26 C27 N4 -63.78(19)
C32A C26 C27 N4 59.4(9)
F8 C26 C27 C28 -1.8(2)
C32 C26 C27 C28 -118.1(9)
C25 C26 C27 C28 112.93(19)
C32A C26 C27 C28 -123.9(9)
N4 C27 C28 C29 1.1(3)
C26 C27 C28 C29 -175.36(17)
C27 C28 C29 C30 0.8(3)
C28 C29 C30 C31 -1.5(3)
C27 N4 C31 C30 1.3(3)
Ni2 N4 C31 C30 177.19(13)
C29 C30 C31 N4 0.5(3)
F8 C26 C32 C37 -83.4(17)
C27 C26 C32 C37 32.6(19)
C25 C26 C32 C37 154.0(13)
F8 C26 C32 C33 94.5(16)
C27 C26 C32 C33 -149.4(14)
C25 C26 C32 C33 -28(2)
C37 C32 C33 C34 -1(3)
C26 C32 C33 C34 -179.0(15)
C32 C33 C34 C35 -1(2)
C33 C34 C35 C36 2.2(15)
C34 C35 C36 O2 -179.9(7)
C34 C35 C36 C37 -1.9(13)
C33 C32 C37 C36 1(3)
C26 C32 C37 C36 179.2(14)
O2 C36 C37 C32 178.4(13)
C35 C36 C37 C32 0.2(18)
C35 C36 O2 C38 9.3(10)
C37 C36 O2 C38 -168.7(8)
F8 C26 C32A C33A 89.7(17)
C27 C26 C32A C33A -148.7(14)
C25 C26 C32A C33A -28(2)
F8 C26 C32A C37A -87.2(16)
C27 C26 C32A C37A 34.4(19)
C25 C26 C32A C37A 155.5(13)
C37A C32A C33A C34A -1(3)
C26 C32A C33A C34A -178.1(16)
C32A C33A C34A C35A 0(2)
C33A C34A C35A C36A 0.5(15)
C34A C35A C36A O2A -179.4(7)
C34A C35A C36A C37A 0.6(14)
C33A C32A C37A C36A 2(3)
C26 C32A C37A C36A 179.4(14)
C35A C36A C37A C32A -2.0(19)
O2A C36A C37A C32A 178.0(13)
C35A C36A O2A C38A -176.8(7)
C37A C36A O2A C38A 3.2(12)
